data_9016713
loop_
_publ_author_name
'Tait, K. T.'
'Ercit, T. S.'
'Abdu, Y. A.'
'Cerny, P.'
'Hawthorne, F. C.'

_publ_section_title
;
 The crystal structure and crystal chemistry of manitobaite,
 ideally (Na16_)Mn2+25Al8(PO4)30, from Cross Lake, Manitoba
 Note: brown sample
;
_journal_name_full 'The Canadian Mineralogist'
_journal_page_first 1221
_journal_page_last 1242
_journal_paper_doi 10.3749/canmin.49.5.1221
_journal_volume 49
_journal_year 2011
_chemical_compound_source 'Cross Lake, Manitoba, Canada'
_chemical_formula_sum 'Al6.78 Ca1.84 Fe12.22 Mn12.91 Na13.5 O120 P30'
_chemical_name_mineral Manitobaite
_space_group_IT_number 7
_symmetry_space_group_name_Hall 'P -2yc'
_symmetry_space_group_name_H-M 'P 1 c 1'
_cell_angle_alpha 90
_cell_angle_beta 101.221
_cell_angle_gamma 90
_cell_formula_units_Z 2
_cell_length_a 13.4499
_cell_length_b 12.5046
_cell_length_c 26.6148
_cell_volume 4390.659
_database_code_amcsd 0018619
_exptl_crystal_density_diffrn 3.637
_cod_original_cell_volume 4390.658
_cod_original_formula_sum 'Mn12.91 Fe12.22 Al6.78 Ca1.84 Na13.5 P30 O120'
_cod_database_code 9016713

loop_
_space_group_symop_operation_xyz
x,y,z
x,-y,1/2+z

loop_
_atom_site_aniso_label
_atom_site_aniso_U_11
_atom_site_aniso_U_22
_atom_site_aniso_U_33
_atom_site_aniso_U_12
_atom_site_aniso_U_13
_atom_site_aniso_U_23
Mn1 0.00980 0.01328 0.01084 -0.00104 0.00330 0.00029
Mn2 0.00533 0.00499 0.00107 -0.00011 0.00140 -0.00087
Mn3 0.00481 0.00521 0.00637 0.00017 0.00163 -0.00085
Mn4 0.01595 0.01367 0.02879 -0.00095 0.00670 -0.00128
Mn5 0.00467 0.00353 0.02546 -0.00087 0.01037 0.00149
Mn6 0.01544 0.01344 0.01058 0.00100 0.00072 0.00222
Mn7 0.00891 0.00537 0.02676 0.00347 0.00673 -0.00044
Mn8 0.01060 0.00878 0.02342 -0.00442 0.00548 -0.00223
Mn9 0.02006 0.01786 0.01454 0.00237 0.00056 -0.00111
Mn10 0.00968 0.00604 0.00530 -0.00298 0.00031 -0.00163
Fe1_1 0.01055 0.00785 0.01027 0.00015 0.00443 0.00096
Fe2_1 0.01370 0.00906 0.01114 0.00164 0.00220 0.00369
Fe3 0.00884 0.00822 0.00242 -0.00084 -0.00016 0.00048
Fe4_1 0.01047 0.01141 0.00978 -0.00159 0.00012 -0.00172
Fe5_1 0.00569 0.00867 0.00423 0.00026 0.00179 0.00209
Fe6_1 0.00810 0.00525 0.00620 -0.00027 -0.00325 -0.00107
Fe7_1 0.01118 0.00626 0.01427 -0.00039 0.00170 0.00035
Fe8_1 0.00483 0.00498 0.00521 0.00122 0.00162 0.00600
FeX1 0.00863 0.00789 0.00931 -0.00083 0.00080 0.00057
AlX1 0.00863 0.00789 0.00931 -0.00083 0.00080 0.00057
FeX2 0.00695 0.00657 0.00507 -0.00095 0.00026 0.00043
AlX2 0.00695 0.00657 0.00507 -0.00095 0.00026 0.00043
MnM1 0.01842 0.01422 0.00902 0.00064 -0.00023 0.00306
FeM1 0.01842 0.01422 0.00902 0.00064 -0.00023 0.00306
FeM2 0.00604 0.00601 0.00559 0.00094 0.00132 -0.00404
MnM2 0.00604 0.00601 0.00559 0.00094 0.00132 -0.00404
CaY1 0.00856 0.00898 0.04212 -0.00099 0.00423 -0.00124
MnY1 0.00856 0.00898 0.04212 -0.00099 0.00423 -0.00124
CaZ1 0.00867 0.00938 0.00742 -0.00409 0.00033 0.00348
MnZ1 0.00867 0.00938 0.00742 -0.00409 0.00033 0.00348
CaZ2 0.01880 0.01330 0.01183 0.00056 0.00104 -0.00055
MnZ2 0.01880 0.01330 0.01183 0.00056 0.00104 -0.00055

loop_
_atom_site_label
_atom_site_fract_x
_atom_site_fract_y
_atom_site_fract_z
_atom_site_occupancy
_atom_site_U_iso_or_equiv
Mn1 0.27529 0.48839 0.53518 1.00000 0.01113
Mn2 0.08467 0.51101 0.23588 1.00000 0.00369
Mn3 0.38849 0.01317 0.42983 1.00000 0.00539
Mn4 0.03936 0.25383 -0.21216 1.00000 0.01915
Mn5 0.22374 0.24721 0.57739 1.00000 0.01022
Mn6 0.87586 0.48721 -0.06304 1.00000 0.01339
Mn7 0.43490 0.24867 0.38159 1.00000 0.01324
Mn8 0.82974 0.25278 -0.01663 1.00000 0.01397
Mn9 0.18001 -0.01133 0.13111 1.00000 0.01787
Mn10 -0.01078 -0.01178 0.33187 1.00000 0.00716
Fe1_1 0.19853 0.39835 0.34668 1.00000 0.00923
Fe2_1 0.59746 0.39758 -0.05448 1.00000 0.01133
Fe3 0.99296 0.60353 0.04861 1.00000 0.00666
Fe4_1 0.49437 0.09127 0.04105 1.00000 0.01080
Fe5_1 0.77059 0.40964 0.32656 1.00000 0.00609
Fe6_1 0.06606 1.10258 0.02095 1.00000 0.00714
Fe7_1 0.27039 0.10331 -0.18101 1.00000 0.01067
Fe8_1 0.66752 -0.10181 -0.07924 1.00000 0.00492
FeX1 0.17105 0.58596 0.42339 0.70000 0.00874
AlX1 0.17105 0.58596 0.42339 0.30000 0.00874
FeX2 0.09331 0.08517 0.44509 0.62000 0.00632
AlX2 0.09331 0.08517 0.44509 0.38000 0.00632
MnM1 0.39856 0.39316 0.14518 0.50000 0.01428
FeM1 0.39856 0.39316 0.14518 0.50000 0.01428
FeM2 0.86606 0.10735 0.22174 0.50000 0.00586
MnM2 0.86606 0.10735 0.22174 0.50000 0.00586
CaY1 0.62967 0.25097 0.17730 0.66000 0.01998
MnY1 0.62967 0.25097 0.17730 0.34000 0.01998
CaZ1 0.48728 0.48431 0.33329 0.16000 0.00866
MnZ1 0.48728 0.48431 0.33329 0.84000 0.00866
CaZ2 0.77782 0.01746 0.03333 0.27000 0.01491
MnZ2 0.77782 0.01746 0.03333 0.73000 0.01491
Na1 0.59115 0.01595 0.22921 0.61000 0.00749
Ca1 0.59115 0.01595 0.22921 0.39000 0.00749
Na2 0.67392 0.48572 0.13790 0.64000 0.01596
Ca2 0.67392 0.48572 0.13790 0.36000 0.01596
Na3 0.77758 0.72828 0.04320 0.83000 0.02469
Na4 0.27766 0.23226 0.03604 1.00000 0.02821
Na5 0.17900 0.26727 0.13857 0.64000 0.03270
Na6 0.88371 0.77215 -0.06119 1.00000 0.02042
Na7 0.32368 0.25332 0.47543 1.00000 0.01254
Na8 0.53007 0.24815 0.27562 0.90000 0.01437
Na9 0.38295 -0.27238 0.43047 0.91000 0.02453
Na10 0.12781 0.74978 0.17951 1.00000 0.01491
Na11 0.98501 0.27302 0.33573 0.80000 0.02071
Na12 0.48787 0.22765 -0.17178 0.90000 0.02836
Na13 0.08484 0.22981 0.23605 0.66000 0.02420
Na14 0.72461 0.25403 0.07985 0.81000 0.01986
Na15 0.93188 0.24718 -0.11657 0.92000 0.01751
Na16A 0.59083 0.25046 -0.28804 0.35000 0.02450
Na16B 0.67976 0.24262 0.64754 0.53000 0.04950
Al1 0.79342 0.40049 -0.25022 0.75000 0.01107
Fe1_2 0.79342 0.40049 -0.25022 0.25000 0.01107
Al2 0.69418 0.08221 -0.15739 0.90000 0.01052
Fe2_2 0.69418 0.08221 -0.15739 0.10000 0.01052
Al3 0.57235 0.41914 0.52527 1.00000 0.00351
Al4 0.47268 -0.09917 0.11728 0.80000 0.00208
Fe4_2 0.47268 -0.09917 0.11728 0.20000 0.00208
Al5 0.37424 0.59111 0.22120 0.85000 0.00431
Fe5_2 0.37424 0.59111 0.22120 0.15000 0.00431
Al6 0.96999 0.41537 0.12547 0.65000 0.00488
Fe6_2 0.96999 0.41537 0.12547 0.35000 0.00488
Al7 -0.10993 -0.09204 0.14656 0.60000 0.01560
Fe7_2 -0.10993 -0.09204 0.14656 0.40000 0.01560
Al8 0.29549 0.08434 0.24249 0.55000 0.01013
Fe8_2 0.29549 0.08434 0.24249 0.45000 0.01013
P1 0.40451 0.13325 0.14978 1.00000 0.00270
P2 0.70158 0.34239 -0.14610 1.00000 0.00683
P3 0.30326 0.34825 0.25489 1.00000 0.01117
P4 0.60296 0.13651 -0.05385 1.00000 0.00400
P5 0.09267 0.35153 0.45333 1.00000 0.00817
P6 0.38566 0.46182 0.43817 1.00000 0.00596
P7 0.20642 0.13427 0.35023 1.00000 0.00983
P8 0.05772 0.36556 0.01926 1.00000 0.00412
P9 0.26631 0.36545 -0.18397 1.00000 0.00297
P10 0.18281 0.53312 0.13784 1.00000 0.00137
P11 -0.01870 0.53721 0.33417 1.00000 0.00215
P12 0.49317 0.35141 0.05119 1.00000 0.00500
P13 0.86100 0.36353 0.21831 1.00000 0.01234
P14 0.78064 0.46884 0.03980 1.00000 0.00417
P15 0.58530 0.47681 0.23691 1.00000 0.00742
P16 0.56115 0.15930 0.51214 1.00000 0.00521
P17 0.90598 0.35024 -0.33862 1.00000 0.00485
P18 0.35949 0.15185 0.70616 1.00000 0.00834
P19 0.17135 -0.14968 0.41413 1.00000 0.00700
P20 0.45191 0.35655 0.61179 1.00000 0.00828
P21 0.81359 0.14265 -0.24401 1.00000 0.00365
P22 0.28070 0.03746 0.53300 1.00000 0.01142
P23 -0.03808 0.15713 0.11294 1.00000 0.00717
P24 0.99974 0.86526 0.05282 1.00000 0.01038
P25 0.66273 0.36195 0.42251 1.00000 0.00906
P26 0.07963 -0.03521 0.22843 1.00000 0.01205
P27 0.48299 0.03191 0.32811 1.00000 0.00939
P28 0.77105 0.15108 0.31577 1.00000 0.00953
P29 0.87654 0.03654 -0.07156 1.00000 0.00686
P30 0.67863 0.02137 0.12956 1.00000 0.00855
O1 0.21674 -0.03608 0.55823 1.00000 0.00800
O2 0.30747 0.52669 0.45980 1.00000 0.00884
O3 0.55305 0.24152 -0.07716 1.00000 0.00662
O4 0.13792 0.42569 -0.00332 1.00000 0.01560
O5 0.26556 -0.09814 0.39878 1.00000 0.01610
O6 0.02764 0.43360 0.06233 1.00000 0.01349
O7 0.56643 0.34517 0.37922 1.00000 0.00524
O8 0.30991 0.26048 -0.16335 1.00000 0.01285
O9 0.10025 0.25998 0.03795 1.00000 0.01167
O10 0.96005 0.35101 -0.02412 1.00000 0.00439
O11 0.05505 0.09923 0.10029 1.00000 0.01215
O12 0.10441 0.46673 0.15967 1.00000 0.00723
O13 0.95140 0.75988 0.02974 1.00000 0.01015
O14 0.65420 0.10117 0.50142 1.00000 0.01293
O15 0.16566 0.34821 -0.22387 1.00000 0.00663
O16 0.34273 0.41832 -0.21353 1.00000 0.01580
O17 0.74498 0.40956 -0.18626 1.00000 0.00833
O18 0.35094 0.34781 0.57111 1.00000 0.00242
O19 0.52839 0.41795 0.58836 1.00000 0.00889
O20 0.69992 0.53628 0.05839 1.00000 0.01143
O21 0.24399 0.43814 -0.14169 1.00000 0.01137
O22 0.47675 0.16285 0.46343 1.00000 0.01086
O23 0.13444 0.62318 0.10132 1.00000 0.01450
O24 0.78532 0.33406 -0.09730 1.00000 0.01150
O25 0.74106 0.42447 0.40152 1.00000 0.01670
O26 0.93476 0.42518 -0.38113 1.00000 0.00639
O27 0.20255 -0.25660 0.43799 1.00000 0.01348
O28 0.41603 -0.03911 0.35302 1.00000 0.00676
O29 0.62840 0.42879 0.46387 1.00000 0.01291
O30 0.83757 0.40431 0.08445 1.00000 0.01600
O31 0.39359 0.25942 0.72939 1.00000 0.01480
O32 0.59542 0.26980 0.53243 1.00000 0.00873
O33 0.94045 0.41976 0.19318 1.00000 0.01530
O34 0.17881 0.33998 0.50054 1.00000 0.01211
O35 0.05775 0.23797 0.43070 1.00000 0.01720
O36 0.83398 0.07894 -0.29107 1.00000 0.00786
O37 0.35373 0.23522 0.12187 1.00000 0.00944
O38 0.13296 -0.08505 0.45456 1.00000 0.01144
O39 0.08643 -0.15824 0.36562 1.00000 0.00984
O40 0.82687 0.44146 0.25733 1.00000 0.01810
O41 0.38564 0.33355 0.30288 1.00000 0.01540
O42 0.66691 0.22807 -0.16540 1.00000 0.01098
O43 0.76580 0.34054 0.17681 1.00000 0.01007
O44 0.81219 -0.03374 -0.04447 1.00000 0.01054
O45 0.44443 0.09943 0.68411 1.00000 0.00792
O46 0.50033 0.54248 0.25414 1.00000 0.01367
O47 0.15971 0.24161 0.32926 1.00000 0.01223
O48 -0.09081 0.47377 0.36042 1.00000 0.00991
O49 0.86311 0.09522 0.30078 1.00000 0.01570
O50 0.62893 0.41009 0.28331 1.00000 0.01850
O51 0.33591 0.37573 0.40039 1.00000 0.01245
O52 0.60487 -0.05228 0.14905 1.00000 0.01168
O53 0.49222 0.24690 0.62693 1.00000 0.00701
O54 0.44568 0.39669 0.48218 1.00000 0.01333
O55 0.02075 -0.09473 0.18161 1.00000 0.01620
O56 0.72680 0.07864 0.35170 1.00000 0.01830
O57 0.99830 0.33464 -0.29590 1.00000 0.01162
O58 -0.00538 0.26714 0.13345 1.00000 0.01710
O59 0.24299 0.59459 0.18395 1.00000 0.00918
O60 0.92641 0.12551 -0.03418 1.00000 0.00932
O61 0.73557 0.38117 0.00046 1.00000 0.01432
O62 0.33624 0.11596 0.57466 1.00000 0.01071
O63 0.45508 0.24769 0.02116 1.00000 0.01780
O64 0.81893 0.10055 -0.11790 1.00000 0.00770
O65 0.84668 0.54479 0.01315 1.00000 0.01240
O66 0.01658 0.03671 0.25543 1.00000 0.01057
O67 0.80800 0.25312 0.34477 1.00000 0.01258
O68 0.57329 0.32516 0.09826 1.00000 0.01520
O69 0.24755 0.45956 0.11058 1.00000 0.00754
O70 0.44955 0.53859 0.41109 1.00000 0.01040
O71 0.65900 0.55698 0.21859 1.00000 0.00892
O72 -0.07492 0.61498 0.29190 1.00000 0.01350
O73 0.33097 0.08621 0.74854 1.00000 0.01115
O74 0.34429 0.42177 0.21548 1.00000 0.01460
O75 0.42731 0.41867 0.65698 1.00000 0.01288
O76 0.71743 0.10078 0.17361 1.00000 0.00970
O77 0.23472 0.06822 0.30574 1.00000 0.00835
O78 0.04399 0.61567 0.37223 1.00000 0.01322
O79 0.54787 0.39828 0.19414 1.00000 0.02220
O80 0.90513 0.26569 0.24341 1.00000 0.02020
O81 0.13094 0.42505 0.41315 1.00000 0.01287
O82 0.22005 0.11377 0.49369 1.00000 0.01820
O83 0.52108 0.09972 0.55400 1.00000 0.00873
O84 0.26508 0.16070 0.66199 1.00000 0.00867
O85 -0.08032 0.09769 0.15288 1.00000 0.01390
O86 0.12953 -0.12225 0.26584 1.00000 0.00674
O87 0.04835 0.45882 0.30885 1.00000 0.00978
O88 0.43619 0.05660 0.10980 1.00000 0.00436
O89 0.35092 -0.02842 0.50509 1.00000 0.00869
O90 0.16076 0.03474 0.20832 1.00000 0.01193
O91 0.70690 0.25683 0.44061 1.00000 0.01940
O92 -0.12272 0.16204 0.06349 1.00000 0.01157
O93 0.76983 0.25342 -0.26072 1.00000 0.01520
O94 0.42531 0.09673 0.28182 1.00000 0.01164
O95 0.53982 0.42982 0.01535 1.00000 0.00229
O96 0.52061 0.07131 -0.03253 1.00000 0.00336
O97 0.52904 0.11732 0.36690 1.00000 0.00860
O98 -0.00115 0.40579 0.46737 1.00000 0.00596
O99 0.39952 0.40659 0.06559 1.00000 0.00634
O100 0.09993 0.84941 0.09008 1.00000 0.01351
O101 0.69617 0.15663 -0.01354 1.00000 0.01910
O102 0.73065 0.07875 -0.22295 1.00000 0.00779
O103 0.95583 -0.03388 -0.09308 1.00000 0.01104
O104 0.63384 0.06660 -0.09710 1.00000 0.00571
O105 0.60822 0.40277 -0.13401 1.00000 0.01022
O106 0.31936 0.07558 0.17254 1.00000 0.00563
O107 0.12350 0.07310 0.37180 1.00000 0.00918
O108 0.91868 0.92445 0.07651 1.00000 0.00671
O109 0.68989 0.17131 0.26779 1.00000 0.01930
O110 0.91405 0.15518 -0.20477 1.00000 0.01520
O111 0.20808 0.40305 0.26748 1.00000 0.01288
O112 0.49662 0.16456 0.18931 1.00000 0.01660
O113 0.30233 0.14815 0.38997 1.00000 0.01510
O114 0.81511 0.40349 -0.31995 1.00000 0.01420
O115 0.02269 0.93559 0.00856 1.00000 0.01119
O116 0.56112 -0.03936 0.30709 1.00000 0.00565
O117 0.63717 0.08731 0.08159 1.00000 0.01470
O118 0.86856 0.24001 -0.36275 1.00000 0.01258
O119 0.76211 -0.04835 0.11325 1.00000 0.01068
O120 0.26863 0.23497 0.23250 1.00000 0.01720

loop_
_cod_changelog_entry_id
_cod_changelog_entry_author
_cod_changelog_entry_date
_cod_changelog_entry_text
1
;cod-tools version 3.10.1
Id: cif_fix_AMCSD_atom_labels 10224 2024-08-07 11:09:31Z saulius
;
2024-08-07T19:40:18+03:00
;Changed the following '_atom_site_label' values:
the first duplicated label 'Fe1'  converted to 'Fe1_1'
duplicated label 'Fe1' at index 52 converted to 'Fe1_2'
the first duplicated label 'Fe2'  converted to 'Fe2_1'
duplicated label 'Fe2' at index 54 converted to 'Fe2_2'
the first duplicated label 'Fe4'  converted to 'Fe4_1'
duplicated label 'Fe4' at index 57 converted to 'Fe4_2'
the first duplicated label 'Fe5'  converted to 'Fe5_1'
duplicated label 'Fe5' at index 59 converted to 'Fe5_2'
the first duplicated label 'Fe6'  converted to 'Fe6_1'
duplicated label 'Fe6' at index 61 converted to 'Fe6_2'
the first duplicated label 'Fe7'  converted to 'Fe7_1'
duplicated label 'Fe7' at index 63 converted to 'Fe7_2'
the first duplicated label 'Fe8'  converted to 'Fe8_1'
duplicated label 'Fe8' at index 65 converted to 'Fe8_2'
;

loop_
_cod_related_entry_id
_cod_related_entry_database
_cod_related_entry_code
1 AMCSD 0018619
